data_4129307
loop_
_publ_author_name
'Cheung, Kwan Yin'
'Xu, Xiaomin'
'Miao, Qian'

_publ_section_title
;
 Aromatic saddles containing two heptagons.
;
_journal_issue 11
_journal_name_full 'Journal of the American Chemical Society'
_journal_page_first 3910
_journal_page_last 3914
_journal_paper_doi 10.1021/jacs.5b00403
_journal_volume 137
_journal_year 2015
_chemical_formula_sum 'C68 H66 O6'
_chemical_formula_weight 979.21
_chemical_name_common 'tetrahexyloxy bitropone-embedded HBC'
_space_group_IT_number 2
_space_group_name_Hall '-P 1'
_space_group_name_H-M_alt 'P -1'
_symmetry_cell_setting triclinic
_symmetry_space_group_name_H-M 'P -1'
_atom_sites_solution_hydrogens geom
_atom_sites_solution_primary direct
_atom_sites_solution_secondary difmap
_audit_creation_method SHELXL-97
_cell_angle_alpha 62.3110(10)
_cell_angle_beta 88.6560(10)
_cell_angle_gamma 77.7940(10)
_cell_formula_units_Z 1
_cell_length_a 12.0338(8)
_cell_length_b 15.7225(11)
_cell_length_c 16.3451(12)
_cell_measurement_reflns_used 58
_cell_measurement_temperature 173(2)
_cell_measurement_theta_max 15
_cell_measurement_theta_min 15
_cell_volume 2666.5(3)
_computing_cell_refinement 'BRUKER KAPPA APEXII DUO DIFFRACTOMETER'
_computing_data_collection 'BRUKER KAPPA APEXII DUO DIFFRACTOMETER'
_computing_data_reduction 'BRUKER KAPPA APEXII DUO DIFFRACTOMETER'
_computing_molecular_graphics 'BRUKER SHELXTL'
_computing_publication_material 'BRUKER SHELXTL'
_computing_structure_refinement 'SHELXL-97 (Sheldrick, 2008)'
_computing_structure_solution 'SHELXS-97 (Sheldrick, 2008)'
_diffrn_ambient_temperature 173(2)
_diffrn_measured_fraction_theta_full 0.997
_diffrn_measured_fraction_theta_max 0.997
_diffrn_measurement_device_type 'BRUKER KAPPA APEXII DUO DIFFRACTOMETER'
_diffrn_measurement_method 'PHI & OMEGA SCAN'
_diffrn_radiation_monochromator graphite
_diffrn_radiation_source 'fine-focus sealed tube'
_diffrn_radiation_type MoK\a
_diffrn_radiation_wavelength 0.71073
_diffrn_reflns_av_R_equivalents 0.0455
_diffrn_reflns_av_sigmaI/netI 0.0495
_diffrn_reflns_limit_h_max 14
_diffrn_reflns_limit_h_min -14
_diffrn_reflns_limit_k_max 18
_diffrn_reflns_limit_k_min -18
_diffrn_reflns_limit_l_max 19
_diffrn_reflns_limit_l_min -19
_diffrn_reflns_number 39343
_diffrn_reflns_theta_full 25.25
_diffrn_reflns_theta_max 25.25
_diffrn_reflns_theta_min 1.41
_exptl_absorpt_coefficient_mu 0.038
_exptl_absorpt_correction_T_max 0.7456
_exptl_absorpt_correction_T_min 0.6626
_exptl_absorpt_correction_type multi-scan
_exptl_crystal_colour yellow
_exptl_crystal_density_diffrn 0.610
_exptl_crystal_density_method 'not measured'
_exptl_crystal_description block
_exptl_crystal_F_000 522
_exptl_crystal_size_max 0.40
_exptl_crystal_size_mid 0.30
_exptl_crystal_size_min 0.20
_refine_diff_density_max 0.323
_refine_diff_density_min -0.240
_refine_diff_density_rms 0.055
_refine_ls_extinction_method none
_refine_ls_goodness_of_fit_ref 1.041
_refine_ls_hydrogen_treatment riding
_refine_ls_matrix_type full
_refine_ls_number_parameters 736
_refine_ls_number_reflns 9640
_refine_ls_number_restraints 38
_refine_ls_restrained_S_all 1.063
_refine_ls_R_factor_all 0.1275
_refine_ls_R_factor_gt 0.0772
_refine_ls_shift/su_max 0.003
_refine_ls_shift/su_mean 0.000
_refine_ls_structure_factor_coef Fsqd
_refine_ls_weighting_details 'calc w=1/[\s^2^(Fo^2^)+(0.0921P)^2^+0.9829P] where P=(Fo^2^+2Fc^2^)/3'
_refine_ls_weighting_scheme calc
_refine_ls_wR_factor_gt 0.1908
_refine_ls_wR_factor_ref 0.2298
_reflns_number_gt 6091
_reflns_number_total 9640
_reflns_threshold_expression >2sigma(I)
_cod_data_source_file ja5b00403_si_004.cif
_cod_data_source_block bitropone-embedded-HBC-tetrahexyloxy
_cod_depositor_comments
;
The following automatic conversions were performed:

data item '_symmetry_cell_setting' value 'Triclinic' was changed to
'triclinic' in accordance with the
/home/saulius/struct/COD-crude-data/automatic-downloads/DataCite-retrospective/ACS/depositions/lib/dictionaries/cif_core.dic
dictionary named 'cif_core.dic' version 2.4.2 last updated on
2011-04-26.

Automatic conversion script
Id: cif_fix_values 6909 2019-04-08 15:41:33Z antanas 
;
_cod_original_sg_symbol_H-M P-1
_cod_database_code 4129307

loop_
_symmetry_equiv_pos_as_xyz
'x, y, z'
'-x, -y, -z'

loop_
_atom_site_label
_atom_site_type_symbol
_atom_site_fract_x
_atom_site_fract_y
_atom_site_fract_z
_atom_site_U_iso_or_equiv
_atom_site_adp_type
_atom_site_occupancy
_atom_site_symmetry_multiplicity
_atom_site_calc_flag
_atom_site_refinement_flags
_atom_site_disorder_assembly
_atom_site_disorder_group
O1 O 1.2226(2) 0.40011(19) 0.61103(19) 0.0489(7) Uani 0.50 1 d P . .
O2 O 0.6255(2) 0.3314(2) 0.69609(18) 0.0496(7) Uani 0.50 1 d P . .
O3 O 0.46915(19) 0.39621(19) 0.39930(16) 0.0404(6) Uani 0.50 1 d P . .
O4 O 0.9556(2) 0.54563(17) 0.11135(16) 0.0399(6) Uani 0.50 1 d P . .
O5 O 1.1230(3) -0.0069(2) 0.3345(2) 0.0693(10) Uani 0.50 1 d P . .
O6 O 1.2468(3) -0.0957(2) 0.6458(3) 0.0894(14) Uani 0.50 1 d P . .
C1 C 1.1583(3) 0.3469(3) 0.6191(2) 0.0391(9) Uani 0.50 1 d P . .
C2 C 1.0373(3) 0.3703(3) 0.6356(2) 0.0367(8) Uani 0.50 1 d P . .
C3 C 1.0176(4) 0.4049(3) 0.6996(3) 0.0517(11) Uani 0.50 1 d P . .
H3A H 1.0788 0.4172 0.7251 0.062 Uiso 0.50 1 calc PR . .
C4 C 0.9093(4) 0.4216(4) 0.7265(3) 0.0692(15) Uani 0.50 1 d P . .
H4A H 0.8963 0.4432 0.7721 0.083 Uiso 0.50 1 calc PR . .
C5 C 0.8197(4) 0.4069(4) 0.6874(3) 0.0603(13) Uani 0.50 1 d P . .
H5A H 0.7454 0.4181 0.7067 0.072 Uiso 0.50 1 calc PR . .
C6 C 0.8363(3) 0.3757(3) 0.6196(2) 0.0381(9) Uani 0.50 1 d P . .
C7 C 0.9473(3) 0.3549(2) 0.5941(2) 0.0315(8) Uani 0.50 1 d P . .
C8 C 0.7401(3) 0.3720(3) 0.5691(2) 0.0323(8) Uani 0.50 1 d P . .
C9 C 0.6337(3) 0.3576(3) 0.6039(2) 0.0367(8) Uani 0.50 1 d P . .
C10 C 0.5435(3) 0.3649(3) 0.5483(2) 0.0347(8) Uani 0.50 1 d P . .
H10A H 0.4730 0.3531 0.5735 0.042 Uiso 0.50 1 calc PR . .
C11 C 0.5556(3) 0.3893(2) 0.4561(2) 0.0310(7) Uani 0.50 1 d P . .
C12 C 0.6600(3) 0.4040(2) 0.4175(2) 0.0283(7) Uani 0.50 1 d P . .
C13 C 0.7537(3) 0.3863(2) 0.4782(2) 0.0268(7) Uani 0.50 1 d P . .
C14 C 0.6777(3) 0.4408(2) 0.3191(2) 0.0293(7) Uani 0.50 1 d P . .
C15 C 0.5878(3) 0.4971(3) 0.2492(2) 0.0408(9) Uani 0.50 1 d P . .
H15A H 0.5114 0.5034 0.2657 0.049 Uiso 0.50 1 calc PR . .
C16 C 0.6082(4) 0.5434(3) 0.1569(3) 0.0501(10) Uani 0.50 1 d P . .
H16A H 0.5461 0.5799 0.1106 0.060 Uiso 0.50 1 calc PR . .
C17 C 0.7186(3) 0.5368(3) 0.1317(3) 0.0452(10) Uani 0.50 1 d P . .
H17A H 0.7328 0.5726 0.0686 0.054 Uiso 0.50 1 calc PR . .
C18 C 0.8088(3) 0.4778(2) 0.1987(2) 0.0339(8) Uani 0.50 1 d P . .
C19 C 0.7906(3) 0.4266(2) 0.2930(2) 0.0287(7) Uani 0.50 1 d P . .
C20 C 0.9235(3) 0.4716(2) 0.1645(2) 0.0346(8) Uani 0.50 1 d P . .
C21 C 0.9889(4) 0.3721(3) 0.1850(3) 0.0478(10) Uani 0.50 1 d P . .
C22 C 1.0255(6) 0.3609(3) 0.1090(3) 0.095(2) Uani 0.50 1 d P . .
H22A H 1.0124 0.4164 0.0490 0.115 Uiso 0.50 1 calc PR . .
C23 C 1.0811(7) 0.2694(4) 0.1200(4) 0.125(3) Uani 0.50 1 d P . .
H23A H 1.1043 0.2617 0.0674 0.150 Uiso 0.50 1 calc PR . .
C24 C 1.1026(6) 0.1902(3) 0.2063(4) 0.094(2) Uani 0.50 1 d P . .
H24A H 1.1401 0.1276 0.2128 0.113 Uiso 0.50 1 calc PR . .
C25 C 1.0708(4) 0.1984(3) 0.2863(3) 0.0513(11) Uani 0.50 1 d P . .
C26 C 1.0094(3) 0.2917(3) 0.2754(2) 0.0389(9) Uani 0.50 1 d P . .
C27 C 1.1067(3) 0.1177(3) 0.3796(3) 0.0435(10) Uani 0.50 1 d P . .
C28 C 1.1177(3) 0.1415(3) 0.4520(3) 0.0396(9) Uani 0.50 1 d P . .
C29 C 1.1744(3) 0.0720(3) 0.5396(3) 0.0498(11) Uani 0.50 1 d P . .
C30 C 1.2009(3) -0.0278(3) 0.5589(4) 0.0610(13) Uani 0.50 1 d P . .
C31 C 1.1792(3) -0.0544(3) 0.4925(3) 0.0559(12) Uani 0.50 1 d P . .
H31A H 1.1928 -0.1222 0.5084 0.067 Uiso 0.50 1 calc PR . .
C32 C 1.1381(3) 0.0164(3) 0.4033(3) 0.0504(11) Uani 0.50 1 d P . .
C33 C 1.2092(3) 0.1081(3) 0.6000(3) 0.0562(12) Uani 0.50 1 d P . .
C34 C 1.1549(3) 0.2050(3) 0.5839(3) 0.0422(9) Uani 0.50 1 d P . .
C35 C 1.2030(3) 0.2459(3) 0.6309(3) 0.0449(10) Uani 0.50 1 d P . .
C36 C 1.2985(4) 0.1920(3) 0.6942(3) 0.0664(14) Uani 0.50 1 d P . .
H36A H 1.3309 0.2215 0.7242 0.080 Uiso 0.50 1 calc PR . .
C37 C 1.3462(4) 0.0965(3) 0.7136(4) 0.090(2) Uani 0.50 1 d P . .
H37A H 1.4091 0.0590 0.7590 0.108 Uiso 0.50 1 calc PR . .
C38 C 1.3026(4) 0.0554(3) 0.6672(4) 0.0819(18) Uani 0.50 1 d P . .
H38A H 1.3365 -0.0106 0.6810 0.098 Uiso 0.50 1 calc PR . .
C39 C 0.9628(3) 0.3276(2) 0.5194(2) 0.0275(7) Uani 0.50 1 d P . .
C40 C 0.8684(3) 0.3647(2) 0.4523(2) 0.0256(7) Uani 0.50 1 d P . .
C41 C 0.8843(3) 0.3660(2) 0.3657(2) 0.0254(7) Uani 0.50 1 d P . .
C42 C 0.9821(3) 0.3022(2) 0.3584(2) 0.0291(7) Uani 0.50 1 d P . .
C43 C 1.0557(3) 0.2378(2) 0.4394(2) 0.0303(7) Uani 0.50 1 d P . .
C44 C 1.0578(3) 0.2609(2) 0.5134(2) 0.0310(8) Uani 0.50 1 d P . .
C45 C 0.5383(3) 0.2805(3) 0.7409(3) 0.0436(9) Uani 0.50 1 d P . .
H45A H 0.5357 0.2292 0.7225 0.052 Uiso 0.50 1 calc PR . .
H45B H 0.4629 0.3274 0.7224 0.052 Uiso 0.50 1 calc PR . .
C46 C 0.5650(4) 0.2338(3) 0.8442(3) 0.0492(10) Uani 0.50 1 d P . .
H46A H 0.5705 0.2854 0.8615 0.059 Uiso 0.50 1 calc PR . .
H46B H 0.6397 0.1862 0.8621 0.059 Uiso 0.50 1 calc PR . .
C47 C 0.4736(4) 0.1808(4) 0.8966(3) 0.0714(14) Uani 0.50 1 d P B .
H47A H 0.3991 0.2288 0.8765 0.086 Uiso 0.50 1 calc PR . .
H47B H 0.4692 0.1294 0.8787 0.086 Uiso 0.50 1 calc PR . .
C48 C 0.4918(5) 0.1330(4) 1.0007(3) 0.0903(19) Uani 0.50 1 d PD . .
H48A H 0.4555 0.0759 1.0289 0.108 Uiso 0.50 1 calc PR A 1
H48B H 0.5744 0.1089 1.0205 0.108 Uiso 0.50 1 calc PR A 1
C49 C 0.4422(10) 0.2043(6) 1.0307(5) 0.066(3) Uani 0.25 1 d PD B 1
H49A H 0.3621 0.2347 1.0038 0.079 Uiso 0.25 1 calc PR B 1
H49B H 0.4851 0.2571 1.0090 0.079 Uiso 0.25 1 calc PR B 1
C50 C 0.4458(10) 0.1538(7) 1.1362(5) 0.072(3) Uani 0.25 1 d PD B 1
H50A H 0.4099 0.2021 1.1565 0.108 Uiso 0.25 1 calc PR B 1
H50B H 0.5254 0.1262 1.1626 0.108 Uiso 0.25 1 calc PR B 1
H50C H 0.4047 0.1007 1.1575 0.108 Uiso 0.25 1 calc PR B 1
C49' C 0.3818(11) 0.1220(16) 1.0549(8) 0.155(8) Uani 0.25 1 d PD B 2
H49C H 0.3393 0.1898 1.0382 0.186 Uiso 0.25 1 calc PR B 2
H49D H 0.3347 0.0954 1.0277 0.186 Uiso 0.25 1 calc PR B 2
C50' C 0.382(3) 0.063(2) 1.1584(10) 0.260(14) Uani 0.25 1 d PDU B 2
H50D H 0.3027 0.0646 1.1751 0.390 Uiso 0.25 1 calc PR B 2
H50E H 0.4195 0.0916 1.1888 0.390 Uiso 0.25 1 calc PR B 2
H50F H 0.4224 -0.0053 1.1787 0.390 Uiso 0.25 1 calc PR B 2
C51 C 0.3733(4) 0.3558(4) 0.4402(3) 0.0761(17) Uani 0.50 1 d P . .
H51A H 0.3214 0.4005 0.4587 0.091 Uiso 0.50 1 calc PR . .
H51B H 0.3991 0.2908 0.4956 0.091 Uiso 0.50 1 calc PR . .
C52 C 0.3140(5) 0.3454(5) 0.3661(3) 0.108(3) Uani 0.50 1 d PD D .
H52A H 0.2904 0.4114 0.3116 0.130 Uiso 0.50 1 calc PR . .
H52B H 0.2439 0.3221 0.3898 0.130 Uiso 0.50 1 calc PR . .
C53 C 0.3842(7) 0.2759(4) 0.3347(4) 0.132(4) Uani 0.50 1 d PD . .
H53A H 0.4554 0.2960 0.3095 0.158 Uiso 0.50 1 calc PR C 1
H53B H 0.3403 0.2689 0.2886 0.158 Uiso 0.50 1 calc PR C 1
C54 C 0.4075(6) 0.1819(6) 0.4290(5) 0.0453(19) Uani 0.25 1 d P D 1
H54A H 0.4719 0.1813 0.4660 0.054 Uiso 0.25 1 calc PR D 1
H54B H 0.3392 0.1786 0.4643 0.054 Uiso 0.25 1 calc PR D 1
C55 C 0.4364(7) 0.0959(6) 0.4088(6) 0.064(3) Uani 0.25 1 d PD D 1
H55A H 0.4865 0.1104 0.3573 0.077 Uiso 0.25 1 calc PR D 1
H55B H 0.3658 0.0843 0.3899 0.077 Uiso 0.25 1 calc PR D 1
C54' C 0.3574(10) 0.2550(8) 0.2506(6) 0.085(4) Uani 0.25 1 d PD D 2
H54C H 0.4290 0.2197 0.2388 0.103 Uiso 0.25 1 calc PR D 2
H54D H 0.3035 0.2108 0.2701 0.103 Uiso 0.25 1 calc PR D 2
C55' C 0.3065(8) 0.3477(8) 0.1594(6) 0.080(3) Uani 0.25 1 d PD D 2
H55C H 0.2692 0.3279 0.1197 0.096 Uiso 0.25 1 calc PR D 2
H55D H 0.2469 0.3918 0.1736 0.096 Uiso 0.25 1 calc PR D 2
C56 C 0.5000 0.0000 0.5000 0.119(4) Uani 0.50 2 d SPD . .
H56A H 0.5183 -0.0565 0.4876 0.179 Uiso 0.25 1 calc PR D 1
H56B H 0.4501 -0.0138 0.5507 0.179 Uiso 0.25 1 calc PR D 1
H56C H 0.5706 0.0115 0.5175 0.179 Uiso 0.25 1 calc PR D 1
C56' C 0.3945(10) 0.4049(9) 0.1054(7) 0.092(4) Uani 0.25 1 d PD . .
H56D H 0.3567 0.4626 0.0483 0.138 Uiso 0.25 1 calc PR D 2
H56E H 0.4530 0.3623 0.0899 0.138 Uiso 0.25 1 calc PR D 2
H56F H 0.4303 0.4266 0.1435 0.138 Uiso 0.25 1 calc PR D 2
C57 C 1.1657(5) -0.1074(3) 0.3515(4) 0.0787(17) Uani 0.50 1 d P . .
H57A H 1.1224 -0.1515 0.3984 0.094 Uiso 0.50 1 calc PR . .
H57B H 1.2472 -0.1302 0.3751 0.094 Uiso 0.50 1 calc PR . .
C58 C 1.1513(7) -0.1089(4) 0.2615(5) 0.118(3) Uani 0.50 1 d PD . .
H58A H 1.1871 -0.1758 0.2705 0.141 Uiso 0.50 1 calc PR . .
H58B H 1.1928 -0.0624 0.2152 0.141 Uiso 0.50 1 calc PR . .
C59 C 1.0283(8) -0.0820(5) 0.2228(4) 0.118(3) Uani 0.50 1 d PD . .
H59A H 0.9993 -0.0099 0.1962 0.141 Uiso 0.50 1 calc PR . .
H59B H 0.9817 -0.1144 0.2742 0.141 Uiso 0.50 1 calc PR . .
C60 C 1.0131(9) -0.1129(5) 0.1467(4) 0.158(5) Uani 0.50 1 d PD . .
H60A H 1.0622 -0.0826 0.0966 0.190 Uiso 0.50 1 calc PR . .
H60B H 1.0398 -0.1854 0.1741 0.190 Uiso 0.50 1 calc PR . .
C61 C 0.8911(10) -0.0834(9) 0.1046(7) 0.193(5) Uani 0.50 1 d PDU . .
H61A H 0.8666 -0.0107 0.0686 0.232 Uiso 0.50 1 calc PR . .
H61B H 0.8391 -0.1070 0.1542 0.232 Uiso 0.50 1 calc PR . .
C62 C 0.8867(12) -0.1308(9) 0.0398(8) 0.220(5) Uani 0.50 1 d PDU . .
H62A H 0.8085 -0.1129 0.0120 0.331 Uiso 0.50 1 calc PR . .
H62B H 0.9109 -0.2027 0.0760 0.331 Uiso 0.50 1 calc PR . .
H62C H 0.9378 -0.1066 -0.0093 0.331 Uiso 0.50 1 calc PR . .
C63 C 1.2638(5) -0.1990(3) 0.6726(4) 0.093(2) Uani 0.50 1 d P . .
H63A H 1.3179 -0.2166 0.6334 0.111 Uiso 0.50 1 calc PR . .
H63B H 1.1905 -0.2150 0.6655 0.111 Uiso 0.50 1 calc PR . .
C64 C 1.3111(6) -0.2543(4) 0.7721(6) 0.124(3) Uani 0.50 1 d PD F .
H64A H 1.3862 -0.2400 0.7768 0.148 Uiso 0.50 1 calc PR . .
H64B H 1.3234 -0.3259 0.7930 0.148 Uiso 0.50 1 calc PR . .
C65 C 1.2346(8) -0.2290(5) 0.8366(6) 0.151(4) Uani 0.50 1 d PD . .
H65A H 1.1569 -0.2311 0.8202 0.181 Uiso 0.50 1 calc PR E 1
H65B H 1.2326 -0.1591 0.8180 0.181 Uiso 0.50 1 calc PR E 1
C66 C 1.2513(18) -0.2843(11) 0.9451(9) 0.187(16) Uani 0.25 1 d PD F 1
H66A H 1.3298 -0.2848 0.9624 0.225 Uiso 0.25 1 calc PR F 1
H66D H 1.1989 -0.2427 0.9666 0.225 Uiso 0.25 1 calc PR F 1
C67 C 1.2352(14) -0.3894(11) 1.0026(7) 0.135(6) Uani 0.25 1 d PD F 1
H67A H 1.2623 -0.4244 0.9663 0.162 Uiso 0.25 1 calc PR F 1
H67D H 1.1518 -0.3841 1.0038 0.162 Uiso 0.25 1 calc PR F 1
C68 C 1.2869(11) -0.4591(10) 1.1027(7) 0.104(4) Uani 0.25 1 d PD F 1
H68A H 1.2624 -0.5214 1.1256 0.156 Uiso 0.25 1 calc PR F 1
H68B H 1.2609 -0.4284 1.1421 0.156 Uiso 0.25 1 calc PR F 1
H68C H 1.3703 -0.4721 1.1043 0.156 Uiso 0.25 1 calc PR F 1
C66' C 1.2992(12) -0.3067(10) 0.9306(8) 0.085(5) Uani 0.25 1 d PD F 2
H66B H 1.3811 -0.3064 0.9341 0.101 Uiso 0.25 1 calc PR F 2
H66C H 1.2893 -0.3741 0.9497 0.101 Uiso 0.25 1 calc PR F 2
C67' C 1.2268(15) -0.2565(10) 0.9819(8) 0.128(9) Uani 0.25 1 d PD F 2
H67B H 1.2591 -0.2032 0.9810 0.154 Uiso 0.25 1 calc PR F 2
H67C H 1.1470 -0.2288 0.9540 0.154 Uiso 0.25 1 calc PR F 2
C68' C 1.2337(16) -0.3396(10) 1.0788(8) 0.137(6) Uani 0.25 1 d PD F 2
H68D H 1.1903 -0.3148 1.1179 0.206 Uiso 0.25 1 calc PR F 2
H68E H 1.3137 -0.3667 1.1042 0.206 Uiso 0.25 1 calc PR F 2
H68F H 1.2017 -0.3914 1.0776 0.206 Uiso 0.25 1 calc PR F 2

loop_
_atom_site_aniso_label
_atom_site_aniso_U_11
_atom_site_aniso_U_22
_atom_site_aniso_U_33
_atom_site_aniso_U_23
_atom_site_aniso_U_13
_atom_site_aniso_U_12
O1 0.0464(15) 0.0391(15) 0.0633(18) -0.0200(13) -0.0022(13) -0.0227(12)
O2 0.0512(16) 0.085(2) 0.0426(15) -0.0450(15) 0.0251(12) -0.0414(15)
O3 0.0327(13) 0.0487(15) 0.0356(14) -0.0130(12) 0.0013(11) -0.0172(11)
O4 0.0590(16) 0.0358(14) 0.0277(13) -0.0124(11) 0.0108(11) -0.0229(12)
O5 0.109(3) 0.0315(16) 0.076(2) -0.0324(16) 0.0459(19) -0.0202(16)
O6 0.088(2) 0.0228(15) 0.136(3) -0.0213(18) -0.070(2) 0.0003(15)
C1 0.042(2) 0.033(2) 0.038(2) -0.0093(16) -0.0092(16) -0.0161(16)
C2 0.044(2) 0.039(2) 0.0294(19) -0.0131(16) -0.0020(15) -0.0198(16)
C3 0.056(3) 0.072(3) 0.046(2) -0.034(2) 0.0049(19) -0.036(2)
C4 0.075(3) 0.119(4) 0.063(3) -0.071(3) 0.025(2) -0.054(3)
C5 0.061(3) 0.106(4) 0.060(3) -0.064(3) 0.029(2) -0.051(3)
C6 0.047(2) 0.050(2) 0.0301(19) -0.0239(17) 0.0107(16) -0.0245(18)
C7 0.0385(19) 0.0314(18) 0.0250(17) -0.0101(15) 0.0025(14) -0.0160(15)
C8 0.0376(19) 0.038(2) 0.0318(19) -0.0222(16) 0.0078(15) -0.0150(15)
C9 0.042(2) 0.047(2) 0.036(2) -0.0277(18) 0.0138(16) -0.0193(17)
C10 0.0314(18) 0.040(2) 0.040(2) -0.0229(17) 0.0111(15) -0.0132(15)
C11 0.0290(17) 0.0296(18) 0.0357(19) -0.0158(15) 0.0019(14) -0.0078(14)
C12 0.0321(17) 0.0232(17) 0.0311(18) -0.0138(14) 0.0027(14) -0.0070(13)
C13 0.0301(17) 0.0248(17) 0.0277(17) -0.0132(14) 0.0048(13) -0.0089(13)
C14 0.0354(18) 0.0236(17) 0.0278(18) -0.0102(14) 0.0009(14) -0.0086(14)
C15 0.041(2) 0.035(2) 0.036(2) -0.0085(17) -0.0032(16) -0.0099(16)
C16 0.055(3) 0.044(2) 0.033(2) -0.0017(18) -0.0127(18) -0.0133(19)
C17 0.062(3) 0.040(2) 0.028(2) -0.0063(17) 0.0001(18) -0.0218(19)
C18 0.051(2) 0.0274(18) 0.0265(18) -0.0123(15) 0.0043(15) -0.0165(16)
C19 0.0400(19) 0.0236(17) 0.0267(17) -0.0132(14) 0.0038(14) -0.0126(14)
C20 0.057(2) 0.0306(19) 0.0191(17) -0.0107(15) 0.0070(15) -0.0185(17)
C21 0.080(3) 0.034(2) 0.036(2) -0.0188(17) 0.031(2) -0.0231(19)
C22 0.197(7) 0.044(3) 0.053(3) -0.026(2) 0.078(4) -0.041(3)
C23 0.263(9) 0.040(3) 0.077(4) -0.033(3) 0.115(5) -0.041(4)
C24 0.167(6) 0.041(3) 0.083(4) -0.035(3) 0.091(4) -0.034(3)
C25 0.072(3) 0.032(2) 0.056(3) -0.0234(19) 0.044(2) -0.0214(19)
C26 0.051(2) 0.0310(19) 0.041(2) -0.0203(17) 0.0264(17) -0.0174(16)
C27 0.039(2) 0.032(2) 0.065(3) -0.027(2) 0.0283(19) -0.0144(16)
C28 0.0278(18) 0.0283(19) 0.063(3) -0.0210(18) 0.0110(17) -0.0105(15)
C29 0.0315(19) 0.029(2) 0.084(3) -0.023(2) -0.0117(19) -0.0059(16)
C30 0.040(2) 0.029(2) 0.106(4) -0.026(2) -0.022(2) -0.0036(17)
C31 0.042(2) 0.025(2) 0.097(4) -0.026(2) 0.003(2) -0.0065(17)
C32 0.049(2) 0.033(2) 0.078(3) -0.031(2) 0.029(2) -0.0150(18)
C33 0.042(2) 0.029(2) 0.087(3) -0.017(2) -0.024(2) -0.0080(17)
C34 0.0348(19) 0.0282(19) 0.057(2) -0.0116(17) -0.0097(17) -0.0122(15)
C35 0.037(2) 0.031(2) 0.059(3) -0.0124(18) -0.0125(18) -0.0115(16)
C36 0.061(3) 0.037(2) 0.090(4) -0.019(2) -0.034(3) -0.013(2)
C37 0.077(3) 0.038(3) 0.130(5) -0.021(3) -0.067(3) -0.002(2)
C38 0.063(3) 0.032(2) 0.133(5) -0.027(3) -0.054(3) 0.002(2)
C39 0.0338(18) 0.0244(17) 0.0241(17) -0.0080(14) 0.0051(14) -0.0145(14)
C40 0.0308(17) 0.0219(16) 0.0247(17) -0.0099(13) 0.0041(13) -0.0100(13)
C41 0.0313(17) 0.0212(16) 0.0259(17) -0.0107(13) 0.0050(13) -0.0114(13)
C42 0.0336(18) 0.0251(17) 0.0329(18) -0.0143(15) 0.0123(14) -0.0146(14)
C43 0.0248(16) 0.0248(17) 0.042(2) -0.0146(15) 0.0091(14) -0.0107(13)
C44 0.0296(17) 0.0225(17) 0.038(2) -0.0092(15) 0.0024(14) -0.0121(14)
C45 0.046(2) 0.060(3) 0.044(2) -0.035(2) 0.0213(18) -0.0274(19)
C46 0.056(2) 0.066(3) 0.041(2) -0.034(2) 0.0159(19) -0.024(2)
C47 0.071(3) 0.073(3) 0.050(3) -0.007(2) 0.010(2) -0.029(3)
C48 0.091(4) 0.095(4) 0.052(3) -0.003(3) 0.015(3) -0.035(3)
C49 0.096(8) 0.050(6) 0.047(5) -0.020(5) -0.007(5) -0.011(5)
C50 0.104(8) 0.056(6) 0.041(5) -0.015(4) 0.008(5) -0.007(5)
C49' 0.146(14) 0.24(2) 0.042(7) -0.022(10) 0.039(8) -0.078(14)
C50' 0.253(16) 0.259(16) 0.265(16) -0.120(11) 0.026(10) -0.060(10)
C51 0.050(3) 0.108(4) 0.043(3) 0.000(3) -0.004(2) -0.050(3)
C52 0.094(4) 0.146(6) 0.050(3) 0.013(3) -0.020(3) -0.098(5)
C53 0.219(9) 0.053(4) 0.100(5) -0.006(3) -0.099(6) -0.044(4)
C54 0.035(4) 0.043(5) 0.052(5) -0.016(4) 0.003(3) -0.010(3)
C55 0.054(5) 0.050(5) 0.083(7) -0.027(5) 0.022(5) -0.012(4)
C54' 0.107(9) 0.107(9) 0.086(8) -0.065(8) 0.026(7) -0.064(8)
C55' 0.070(7) 0.123(10) 0.080(8) -0.073(8) -0.008(6) -0.024(6)
C56 0.124(7) 0.045(4) 0.126(8) -0.001(5) 0.076(6) 0.003(4)
C56' 0.103(9) 0.097(9) 0.066(7) -0.022(6) -0.025(6) -0.037(7)
C57 0.111(4) 0.034(2) 0.105(4) -0.042(3) 0.061(3) -0.026(3)
C58 0.220(9) 0.047(3) 0.115(5) -0.056(4) 0.118(6) -0.056(5)
C59 0.233(9) 0.071(4) 0.060(4) -0.036(3) 0.079(5) -0.052(5)
C60 0.336(15) 0.080(5) 0.083(5) -0.046(4) 0.121(7) -0.087(7)
C61 0.253(10) 0.216(9) 0.128(7) -0.088(6) 0.048(7) -0.071(7)
C62 0.297(10) 0.228(9) 0.179(8) -0.117(7) 0.023(7) -0.094(7)
C63 0.083(4) 0.024(2) 0.151(5) -0.025(3) -0.063(4) -0.003(2)
C64 0.133(6) 0.028(3) 0.173(7) -0.017(4) -0.107(6) -0.006(3)
C65 0.187(9) 0.069(5) 0.164(8) -0.033(5) -0.131(8) 0.001(5)
C66 0.074(14) 0.053(10) 0.40(4) -0.079(19) -0.110(19) 0.007(9)
C67 0.164(15) 0.165(16) 0.049(7) -0.011(8) -0.009(8) -0.075(12)
C68 0.108(10) 0.129(12) 0.060(7) -0.029(7) 0.010(7) -0.032(9)
C66' 0.084(11) 0.043(7) 0.098(10) -0.013(6) -0.018(7) -0.005(7)
C67' 0.125(15) 0.161(19) 0.049(7) 0.019(9) -0.024(8) -0.096(16)
C68' 0.200(18) 0.128(14) 0.126(13) -0.070(11) 0.051(12) -0.100(13)

loop_
_atom_type_symbol
_atom_type_description
_atom_type_scat_dispersion_real
_atom_type_scat_dispersion_imag
_atom_type_scat_source
C C 0.0033 0.0016 'International Tables Vol C Tables 4.2.6.8 and 6.1.1.4'
H H 0.0000 0.0000 'International Tables Vol C Tables 4.2.6.8 and 6.1.1.4'
O O 0.0106 0.0060 'International Tables Vol C Tables 4.2.6.8 and 6.1.1.4'

loop_
_geom_angle_atom_site_label_1
_geom_angle_atom_site_label_2
_geom_angle_atom_site_label_3
_geom_angle
C9 O2 C45 117.4(3)
C11 O3 C51 118.7(3)
C32 O5 C57 119.1(4)
C30 O6 C63 119.3(4)
O1 C1 C2 122.3(3)
O1 C1 C35 120.9(3)
C2 C1 C35 115.8(3)
C3 C2 C7 121.2(3)
C3 C2 C1 114.7(3)
C7 C2 C1 124.1(3)
C4 C3 C2 120.0(3)
C3 C4 C5 120.0(4)
C4 C5 C6 121.2(4)
C5 C6 C7 119.2(3)
C5 C6 C8 121.5(3)
C7 C6 C8 119.1(3)
C6 C7 C2 118.3(3)
C6 C7 C39 118.7(3)
C2 C7 C39 122.8(3)
C13 C8 C9 117.4(3)
C13 C8 C6 117.7(3)
C9 C8 C6 124.9(3)
O2 C9 C10 121.8(3)
O2 C9 C8 117.0(3)
C10 C9 C8 121.2(3)
C9 C10 C11 120.2(3)
O3 C11 C10 122.0(3)
O3 C11 C12 116.7(3)
C10 C11 C12 121.3(3)
C11 C12 C13 117.1(3)
C11 C12 C14 125.2(3)
C13 C12 C14 117.6(3)
C8 C13 C12 121.8(3)
C8 C13 C40 118.5(3)
C12 C13 C40 118.7(3)
C15 C14 C19 118.7(3)
C15 C14 C12 122.2(3)
C19 C14 C12 118.8(3)
C16 C15 C14 121.3(4)
C17 C16 C15 120.2(4)
C16 C17 C18 119.8(3)
C17 C18 C19 121.4(3)
C17 C18 C20 115.9(3)
C19 C18 C20 122.7(3)
C18 C19 C14 118.3(3)
C18 C19 C41 122.7(3)
C14 C19 C41 118.8(3)
O4 C20 C18 121.4(3)
O4 C20 C21 121.4(3)
C18 C20 C21 116.4(3)
C22 C21 C26 121.3(4)
C22 C21 C20 115.7(4)
C26 C21 C20 122.9(3)
C23 C22 C21 120.3(4)
C24 C23 C22 119.9(4)
C23 C24 C25 122.0(4)
C24 C25 C26 118.5(4)
C24 C25 C27 122.4(4)
C26 C25 C27 118.9(3)
C21 C26 C25 117.9(3)
C21 C26 C42 123.0(3)
C25 C26 C42 118.8(3)
C28 C27 C32 116.6(4)
C28 C27 C25 118.1(3)
C32 C27 C25 125.2(4)
C29 C28 C27 122.6(3)
C29 C28 C43 118.5(3)
C27 C28 C43 118.5(3)
C28 C29 C30 116.7(4)
C28 C29 C33 118.3(3)
C30 C29 C33 124.8(4)
O6 C30 C31 121.9(4)
O6 C30 C29 116.9(4)
C31 C30 C29 121.2(4)
C30 C31 C32 120.7(4)
O5 C32 C31 122.3(4)
O5 C32 C27 116.7(4)
C31 C32 C27 121.0(4)
C38 C33 C34 118.4(4)
C38 C33 C29 122.4(4)
C34 C33 C29 118.8(3)
C35 C34 C33 118.2(3)
C35 C34 C44 122.7(3)
C33 C34 C44 118.9(3)
C36 C35 C34 121.1(4)
C36 C35 C1 114.5(3)
C34 C35 C1 124.4(3)
C37 C36 C35 120.4(4)
C38 C37 C36 119.8(4)
C37 C38 C33 122.0(4)
C44 C39 C40 117.6(3)
C44 C39 C7 126.0(3)
C40 C39 C7 116.1(3)
C41 C40 C39 119.9(3)
C41 C40 C13 119.8(3)
C39 C40 C13 119.5(3)
C40 C41 C42 118.5(3)
C40 C41 C19 116.1(3)
C42 C41 C19 125.0(3)
C43 C42 C41 117.7(3)
C43 C42 C26 116.5(3)
C41 C42 C26 125.6(3)
C42 C43 C44 120.0(3)
C42 C43 C28 119.7(3)
C44 C43 C28 119.8(3)
C39 C44 C43 118.7(3)
C39 C44 C34 124.7(3)
C43 C44 C34 116.4(3)
O2 C45 C46 108.4(3)
C45 C46 C47 111.4(3)
C48 C47 C46 115.4(4)
C49 C48 C47 108.9(5)
C49 C48 C49' 59.8(9)
C47 C48 C49' 116.6(6)
C48 C49 C50 109.6(7)
C50' C49' C48 124.9(15)
O3 C51 C52 105.6(4)
C51 C52 C53 115.3(5)
C52 C53 C54 98.1(6)
C52 C53 C54' 130.0(7)
C54 C53 C54' 112.7(6)
C55 C54 C53 106.7(6)
C54 C55 C56 109.0(6)
C55' C54' C53 114.8(7)
C56' C55' C54' 113.7(8)
O5 C57 C58 107.5(4)
C57 C58 C59 114.4(5)
C58 C59 C60 113.3(7)
C61 C60 C59 114.1(8)
C60 C61 C62 108.1(9)
O6 C63 C64 106.7(4)
C63 C64 C65 113.7(6)
C64 C65 C66' 99.7(8)
C64 C65 C66 125.9(9)
C66' C65 C66 26.2(9)
C67 C66 C65 122.5(11)
C66 C67 C68 124.5(12)
C65 C66' C67' 91.8(8)
C68' C67' C66' 103.0(12)

loop_
_geom_bond_atom_site_label_1
_geom_bond_atom_site_label_2
_geom_bond_distance
O1 C1 1.217(4)
O2 C9 1.373(4)
O2 C45 1.433(4)
O3 C11 1.364(4)
O3 C51 1.435(4)
O4 C20 1.222(4)
O5 C32 1.362(5)
O5 C57 1.445(5)
O6 C30 1.356(6)
O6 C63 1.440(5)
C1 C2 1.474(5)
C1 C35 1.486(5)
C2 C3 1.382(5)
C2 C7 1.410(5)
C3 C4 1.378(6)
C4 C5 1.379(6)
C5 C6 1.401(5)
C6 C7 1.408(5)
C6 C8 1.463(5)
C7 C39 1.468(5)
C8 C13 1.406(4)
C8 C9 1.408(5)
C9 C10 1.382(5)
C10 C11 1.384(5)
C11 C12 1.408(4)
C12 C13 1.413(4)
C12 C14 1.462(4)
C13 C40 1.452(4)
C14 C15 1.405(5)
C14 C19 1.418(5)
C15 C16 1.380(5)
C16 C17 1.378(6)
C17 C18 1.387(5)
C18 C19 1.406(4)
C18 C20 1.478(5)
C19 C41 1.466(4)
C20 C21 1.478(5)
C21 C22 1.382(5)
C21 C26 1.411(5)
C22 C23 1.382(7)
C23 C24 1.362(7)
C24 C25 1.409(6)
C25 C26 1.426(5)
C25 C27 1.457(6)
C26 C42 1.463(5)
C27 C28 1.413(5)
C27 C32 1.417(5)
C28 C29 1.409(6)
C28 C43 1.460(5)
C29 C30 1.414(5)
C29 C33 1.454(6)
C30 C31 1.378(6)
C31 C32 1.379(6)
C33 C38 1.405(6)
C33 C34 1.425(5)
C34 C35 1.406(5)
C34 C44 1.467(5)
C35 C36 1.393(5)
C36 C37 1.373(6)
C37 C38 1.372(7)
C39 C44 1.414(5)
C39 C40 1.421(4)
C40 C41 1.415(4)
C41 C42 1.418(4)
C42 C43 1.412(5)
C43 C44 1.417(5)
C45 C46 1.505(5)
C46 C47 1.522(6)
C47 C48 1.505(7)
C48 C49 1.439(8)
C48 C49' 1.570(9)
C49 C50 1.524(8)
C49' C50' 1.504(10)
C51 C52 1.508(7)
C52 C53 1.510(7)
C53 C54 1.539(9)
C53 C54' 1.608(8)
C54 C55 1.506(12)
C55 C56 1.600(7)
C54' C55' 1.539(9)
C55' C56' 1.527(9)
C57 C58 1.498(8)
C58 C59 1.517(7)
C59 C60 1.557(7)
C60 C61 1.519(8)
C61 C62 1.560(8)
C63 C64 1.499(8)
C64 C65 1.518(8)
C65 C66' 1.539(9)
C65 C66 1.565(10)
C66 C67 1.527(10)
C67 C68 1.536(9)
C66' C67' 1.540(10)
C67' C68' 1.504(9)
